data_4113336
loop_
_publ_author_name
'Zacharias Grote'
'Rosario Scopelliti'
'Kay Severin'

_publ_contact_author_address
;
Institute of Chemical Sciences and Engineering
Swiss Federal Institute of Technology Lausanne (EPFL)
1015 Lausanne
Switzerland
;
_publ_contact_author_email kay.severin@epfl.ch
_publ_contact_author_fax '+41 21 693 9305'
_publ_contact_author_name 'Kay Severin'
_publ_contact_author_phone '+41 21 693 9302'
_publ_section_title
;
 pH-Triggered Assembly of Organometallic Receptors for Lithium Ions
;
_journal_name_full 'Journal of the American Chemical Society'
_journal_page_first 16959
_journal_page_last 16972
_journal_paper_doi 10.1021/ja044874n
_journal_volume 126
_journal_year 2004
_chemical_formula_moiety 'C60 H81 Ir3 N6 O9'
_chemical_formula_sum 'C60 H81 Ir3 N6 O9'
_chemical_formula_weight 1606.91
_chemical_name_systematic
; 
 ? 
;
_space_group_IT_number 146
_symmetry_cell_setting rhombohedral
_symmetry_space_group_name_Hall 'R 3'
_symmetry_space_group_name_H-M 'R 3 :H'
_atom_sites_solution_hydrogens geom
_atom_sites_solution_primary direct
_atom_sites_solution_secondary difmap
_audit_creation_method SHELXL-97
_cell_angle_alpha 90.00
_cell_angle_beta 90.00
_cell_angle_gamma 120.00
_cell_formula_units_Z 3
_cell_length_a 18.832(4)
_cell_length_b 18.832(4)
_cell_length_c 13.812(5)
_cell_measurement_reflns_used 1250
_cell_measurement_temperature 140(2)
_cell_measurement_theta_max 22.20705
_cell_measurement_theta_min 1.89445
_cell_volume 4242(2)
_computing_cell_refinement 'Oxford Diffraction, CrysAlis RED'
_computing_data_collection 'marresearch, mar345'
_computing_data_reduction 'Bruker SHELXTL'
_computing_molecular_graphics 'Bruker SHELXTL'
_computing_publication_material 'Bruker SHELXTL'
_computing_structure_refinement 'SHELXL-97 (Sheldrick, 1997)'
_computing_structure_solution 'SHELXS-97 (Sheldrick, 1990)'
_diffrn_ambient_temperature 140(2)
_diffrn_measured_fraction_theta_full 0.999
_diffrn_measured_fraction_theta_max 0.999
_diffrn_measurement_device_type 'marrsearch, mar345'
_diffrn_measurement_method '60 images with deltaphi = 3 deg. and exp. time'
_diffrn_radiation_monochromator graphite
_diffrn_radiation_source 'fine-focus sealed tube'
_diffrn_radiation_type MoK\a
_diffrn_radiation_wavelength 0.71070
_diffrn_reflns_av_R_equivalents 0.0498
_diffrn_reflns_av_sigmaI/netI 0.0637
_diffrn_reflns_limit_h_max 19
_diffrn_reflns_limit_h_min -22
_diffrn_reflns_limit_k_max 22
_diffrn_reflns_limit_k_min -22
_diffrn_reflns_limit_l_max 16
_diffrn_reflns_limit_l_min -16
_diffrn_reflns_number 8956
_diffrn_reflns_theta_full 25.02
_diffrn_reflns_theta_max 25.02
_diffrn_reflns_theta_min 2.90
_exptl_absorpt_coefficient_mu 7.104
_exptl_absorpt_correction_T_max 0.4041
_exptl_absorpt_correction_T_min 0.3390
_exptl_absorpt_correction_type multi-scan
_exptl_absorpt_process_details
; 
[c.f. r.h. blessing, acta cryst. (1995), a51, 33-38] 
;
_exptl_crystal_colour yellow
_exptl_crystal_density_diffrn 1.887
_exptl_crystal_description prismatic
_exptl_crystal_F_000 2358
_exptl_crystal_size_max 0.19
_exptl_crystal_size_mid 0.19
_exptl_crystal_size_min 0.14
_refine_diff_density_max 3.388
_refine_diff_density_min -1.077
_refine_diff_density_rms 0.146
_refine_ls_abs_structure_details 'Flack H D (1983), Acta Cryst. A39, 876-881'
_refine_ls_abs_structure_Flack -0.031(12)
_refine_ls_extinction_method none
_refine_ls_goodness_of_fit_ref 1.013
_refine_ls_hydrogen_treatment mixed
_refine_ls_matrix_type full
_refine_ls_number_parameters 235
_refine_ls_number_reflns 3304
_refine_ls_number_restraints 1
_refine_ls_restrained_S_all 1.012
_refine_ls_R_factor_all 0.0388
_refine_ls_R_factor_gt 0.0314
_refine_ls_shift/su_max 0.002
_refine_ls_shift/su_mean 0.000
_refine_ls_structure_factor_coef Fsqd
_refine_ls_weighting_details 'calc w=1/[\s^2^(Fo^2^)+(0.0156P)^2^+0.0000P] where P=(Fo^2^+2Fc^2^)/3'
_refine_ls_weighting_scheme calc
_refine_ls_wR_factor_gt 0.0537
_refine_ls_wR_factor_ref 0.0566
_reflns_number_gt 2928
_reflns_number_total 3304
_reflns_threshold_expression >2sigma(I)
_cod_data_source_file ja044874nsi20040831_093526_7.cif
_cod_data_source_block complex19
_cod_original_cell_volume 4242.3(19)
_cod_original_sg_symbol_H-M 'R 3'
_cod_database_code 4113336

loop_
_symmetry_equiv_pos_as_xyz
'x, y, z'
'-y, x-y, z'
'-x+y, -x, z'
'x+2/3, y+1/3, z+1/3'
'-y+2/3, x-y+1/3, z+1/3'
'-x+y+2/3, -x+1/3, z+1/3'
'x+1/3, y+2/3, z+2/3'
'-y+1/3, x-y+2/3, z+2/3'
'-x+y+1/3, -x+2/3, z+2/3'

loop_
_atom_site_label
_atom_site_type_symbol
_atom_site_fract_x
_atom_site_fract_y
_atom_site_fract_z
_atom_site_U_iso_or_equiv
_atom_site_adp_type
_atom_site_occupancy
_atom_site_symmetry_multiplicity
_atom_site_calc_flag
_atom_site_refinement_flags
Ir1 Ir 0.936906(17) 0.813136(17) 0.29079(5) 0.02090(8) Uani 1 1 d .
O1 O 0.9065(3) 0.9071(3) 0.2931(4) 0.0231(13) Uani 1 1 d .
O2 O 0.8639(3) 0.7825(3) 0.4151(4) 0.0225(13) Uani 1 1 d .
O3 O 0.9435(4) 0.7992(4) 0.8276(4) 0.0396(18) Uani 1 1 d .
N1 N 0.8531(4) 0.9671(4) 0.3894(5) 0.0209(16) Uani 1 1 d .
N2 N 0.8324(4) 0.8038(4) 0.6889(5) 0.0282(17) Uani 1 1 d .
C1 C 0.8709(5) 0.9068(5) 0.3727(6) 0.0205(19) Uani 1 1 d .
C2 C 0.8467(5) 0.8395(5) 0.4391(6) 0.0226(19) Uani 1 1 d .
C3 C 0.8069(5) 0.8387(5) 0.5246(6) 0.0238(19) Uani 1 1 d .
C4 C 0.7896(5) 0.9032(5) 0.5393(6) 0.0261(19) Uani 1 1 d .
H4 H 0.7615 0.9038 0.5962 0.031 Uiso 1 1 calc R
C5 C 0.8126(5) 0.9637(5) 0.4731(6) 0.0232(19) Uani 1 1 d .
H5 H 0.8001 1.0059 0.4854 0.028 Uiso 1 1 calc R
C6 C 0.7844(5) 0.7720(5) 0.5993(6) 0.0266(19) Uani 1 1 d .
H6A H 0.7253 0.7465 0.6147 0.032 Uiso 1 1 calc R
H6B H 0.7940 0.7289 0.5718 0.032 Uiso 1 1 calc R
C7 C 0.8069(6) 0.7364(5) 0.7588(6) 0.028(2) Uani 1 1 d .
H7A H 0.8119 0.6914 0.7287 0.034 Uiso 1 1 calc R
H7B H 0.7487 0.7147 0.7764 0.034 Uiso 1 1 calc R
C8 C 0.8586(6) 0.7652(6) 0.8482(6) 0.037(2) Uani 1 1 d .
H8A H 0.8500 0.8071 0.8807 0.044 Uiso 1 1 calc R
H8B H 0.8409 0.7185 0.8932 0.044 Uiso 1 1 calc R
C9 C 0.9687(6) 0.8648(6) 0.7619(6) 0.037(2) Uani 1 1 d .
H9A H 1.0275 0.8875 0.7466 0.044 Uiso 1 1 calc R
H9B H 0.9621 0.9087 0.7924 0.044 Uiso 1 1 calc R
C10 C 0.9198(5) 0.8377(6) 0.6703(6) 0.034(2) Uani 1 1 d .
H10A H 0.9392 0.8851 0.6259 0.041 Uiso 1 1 calc R
H10B H 0.9285 0.7957 0.6382 0.041 Uiso 1 1 calc R
C11 C 1.0133(5) 0.7875(5) 0.1967(6) 0.023(2) Uani 1 1 d .
C12 C 0.9587(5) 0.7140(5) 0.2510(6) 0.0222(18) Uani 1 1 d .
C13 C 0.8745(5) 0.6918(5) 0.2253(6) 0.026(2) Uani 1 1 d .
C14 C 0.8783(6) 0.7525(6) 0.1561(6) 0.028(2) Uani 1 1 d .
C15 C 0.9634(5) 0.8110(5) 0.1396(6) 0.0227(19) Uani 1 1 d .
C16 C 1.1039(5) 0.8317(6) 0.2043(7) 0.034(2) Uani 1 1 d .
H16A H 1.1265 0.8120 0.1539 0.051 Uiso 1 1 calc R
H16B H 1.1199 0.8216 0.2682 0.051 Uiso 1 1 calc R
H16C H 1.1254 0.8906 0.1960 0.051 Uiso 1 1 calc R
C17 C 0.9840(6) 0.6658(5) 0.3135(7) 0.030(2) Uani 1 1 d .
H17A H 0.9408 0.6344 0.3609 0.045 Uiso 1 1 calc R
H17B H 1.0349 0.7033 0.3474 0.045 Uiso 1 1 calc R
H17C H 0.9928 0.6281 0.2731 0.045 Uiso 1 1 calc R
C18 C 0.7977(6) 0.6217(6) 0.2654(7) 0.037(2) Uani 1 1 d .
H18A H 0.7548 0.6366 0.2681 0.055 Uiso 1 1 calc R
H18B H 0.8083 0.6089 0.3308 0.055 Uiso 1 1 calc R
H18C H 0.7797 0.5736 0.2237 0.055 Uiso 1 1 calc R
C19 C 0.8061(6) 0.7496(5) 0.1107(7) 0.035(3) Uani 1 1 d .
H19A H 0.8215 0.8036 0.0839 0.053 Uiso 1 1 calc R
H19B H 0.7630 0.7344 0.1594 0.053 Uiso 1 1 calc R
H19C H 0.7858 0.7088 0.0586 0.053 Uiso 1 1 calc R
C20 C 0.9953(5) 0.8821(5) 0.0734(6) 0.034(2) Uani 1 1 d .
H20A H 1.0531 0.9202 0.0881 0.051 Uiso 1 1 calc R
H20B H 0.9637 0.9102 0.0818 0.051 Uiso 1 1 calc R
H20C H 0.9902 0.8632 0.0063 0.051 Uiso 1 1 calc R

loop_
_atom_site_aniso_label
_atom_site_aniso_U_11
_atom_site_aniso_U_22
_atom_site_aniso_U_33
_atom_site_aniso_U_23
_atom_site_aniso_U_13
_atom_site_aniso_U_12
Ir1 0.02164(18) 0.01976(18) 0.02091(13) -0.00144(16) 0.00053(16) 0.01005(16)
O1 0.028(3) 0.019(3) 0.025(3) 0.001(2) 0.006(3) 0.013(3)
O2 0.026(3) 0.024(3) 0.021(3) -0.002(2) 0.003(3) 0.015(3)
O3 0.039(4) 0.053(4) 0.034(4) 0.007(3) -0.003(3) 0.029(4)
N1 0.017(4) 0.025(4) 0.021(4) 0.004(3) -0.002(3) 0.010(3)
N2 0.028(4) 0.031(4) 0.025(4) 0.005(3) 0.000(3) 0.014(3)
C1 0.023(5) 0.020(4) 0.016(5) 0.002(3) 0.003(4) 0.008(4)
C2 0.021(4) 0.019(4) 0.023(5) 0.001(4) -0.008(4) 0.006(4)
C3 0.029(5) 0.026(5) 0.016(4) -0.005(4) -0.002(4) 0.014(4)
C4 0.022(4) 0.034(5) 0.023(5) 0.003(4) 0.003(4) 0.015(4)
C5 0.025(4) 0.025(5) 0.025(5) -0.006(4) 0.002(4) 0.017(4)
C6 0.027(5) 0.019(4) 0.035(5) 0.005(4) 0.010(4) 0.012(4)
C7 0.034(6) 0.035(5) 0.022(5) 0.005(4) 0.003(4) 0.022(5)
C8 0.050(6) 0.037(5) 0.027(5) 0.006(4) 0.005(4) 0.025(5)
C9 0.047(7) 0.040(6) 0.030(6) 0.001(5) -0.005(5) 0.026(5)
C10 0.039(6) 0.045(6) 0.024(5) 0.005(4) 0.001(4) 0.026(5)
C11 0.025(5) 0.023(5) 0.019(5) -0.006(4) 0.007(4) 0.012(4)
C12 0.017(4) 0.019(4) 0.032(5) -0.006(4) 0.002(4) 0.010(3)
C13 0.027(5) 0.020(4) 0.021(5) -0.012(4) 0.000(4) 0.004(4)
C14 0.028(5) 0.031(5) 0.021(5) -0.018(4) -0.010(4) 0.012(4)
C15 0.024(5) 0.018(4) 0.020(4) -0.006(4) 0.000(4) 0.006(4)
C16 0.032(5) 0.037(6) 0.037(6) -0.004(5) 0.003(5) 0.021(5)
C17 0.034(5) 0.018(5) 0.044(6) 0.005(4) 0.008(5) 0.017(4)
C18 0.035(6) 0.027(5) 0.038(6) -0.001(5) 0.001(5) 0.008(5)
C19 0.022(5) 0.037(5) 0.032(6) 0.000(5) -0.002(4) 0.004(5)
C20 0.032(5) 0.040(5) 0.032(5) 0.004(4) 0.011(4) 0.020(5)

loop_
_atom_type_symbol
_atom_type_description
_atom_type_scat_dispersion_real
_atom_type_scat_dispersion_imag
_atom_type_scat_source
C C 0.0033 0.0016 'International Tables Vol C Tables 4.2.6.8 and 6.1.1.4'
H H 0.0000 0.0000 'International Tables Vol C Tables 4.2.6.8 and 6.1.1.4'
N N 0.0061 0.0033 'International Tables Vol C Tables 4.2.6.8 and 6.1.1.4'
O O 0.0106 0.0060 'International Tables Vol C Tables 4.2.6.8 and 6.1.1.4'
Ir Ir -1.4442 7.9887 'International Tables Vol C Tables 4.2.6.8 and 6.1.1.4'

loop_
_geom_angle_atom_site_label_1
_geom_angle_atom_site_label_2
_geom_angle_atom_site_label_3
_geom_angle
_geom_angle_site_symmetry_1
_geom_angle_site_symmetry_3
O2 Ir1 O1 78.6(2) . .
O2 Ir1 N1 83.2(3) . 2_765
O1 Ir1 N1 87.0(2) . 2_765
O2 Ir1 C15 156.6(2) . .
O1 Ir1 C15 101.1(3) . .
N1 Ir1 C15 120.2(3) 2_765 .
O2 Ir1 C11 148.1(3) . .
O1 Ir1 C11 133.1(3) . .
N1 Ir1 C11 94.8(3) 2_765 .
C15 Ir1 C11 39.4(3) . .
O2 Ir1 C12 110.5(3) . .
O1 Ir1 C12 165.7(3) . .
N1 Ir1 C12 104.6(3) 2_765 .
C15 Ir1 C12 66.0(3) . .
C11 Ir1 C12 39.2(3) . .
O2 Ir1 C14 117.8(3) . .
O1 Ir1 C14 100.0(3) . .
N1 Ir1 C14 158.7(3) 2_765 .
C15 Ir1 C14 38.8(3) . .
C11 Ir1 C14 65.7(3) . .
C12 Ir1 C14 66.2(3) . .
O2 Ir1 C13 96.6(3) . .
O1 Ir1 C13 130.9(3) . .
N1 Ir1 C13 141.5(3) 2_765 .
C15 Ir1 C13 65.5(3) . .
C11 Ir1 C13 65.6(3) . .
C12 Ir1 C13 39.4(3) . .
C14 Ir1 C13 39.3(3) . .
C1 O1 Ir1 111.6(5) . .
C2 O2 Ir1 112.3(5) . .
C9 O3 C8 109.5(7) . .
C1 N1 C5 118.0(7) . .
C1 N1 Ir1 124.9(6) . 3_675
C5 N1 Ir1 116.9(5) . 3_675
C10 N2 C7 107.7(7) . .
C10 N2 C6 111.0(7) . .
C7 N2 C6 109.4(6) . .
O1 C1 N1 119.3(7) . .
O1 C1 C2 118.9(7) . .
N1 C1 C2 121.8(8) . .
O2 C2 C3 123.9(7) . .
O2 C2 C1 117.4(8) . .
C3 C2 C1 118.7(8) . .
C2 C3 C4 117.7(8) . .
C2 C3 C6 120.8(7) . .
C4 C3 C6 121.6(7) . .
C5 C4 C3 120.7(8) . .
C5 C4 H4 119.7 . .
C3 C4 H4 119.7 . .
C4 C5 N1 123.1(8) . .
C4 C5 H5 118.4 . .
N1 C5 H5 118.4 . .
N2 C6 C3 112.0(7) . .
N2 C6 H6A 109.2 . .
C3 C6 H6A 109.2 . .
N2 C6 H6B 109.2 . .
C3 C6 H6B 109.2 . .
H6A C6 H6B 107.9 . .
N2 C7 C8 110.9(7) . .
N2 C7 H7A 109.5 . .
C8 C7 H7A 109.5 . .
N2 C7 H7B 109.5 . .
C8 C7 H7B 109.5 . .
H7A C7 H7B 108.1 . .
O3 C8 C7 112.3(7) . .
O3 C8 H8A 109.1 . .
C7 C8 H8A 109.1 . .
O3 C8 H8B 109.1 . .
C7 C8 H8B 109.1 . .
H8A C8 H8B 107.9 . .
O3 C9 C10 111.4(8) . .
O3 C9 H9A 109.3 . .
C10 C9 H9A 109.3 . .
O3 C9 H9B 109.3 . .
C10 C9 H9B 109.3 . .
H9A C9 H9B 108.0 . .
N2 C10 C9 111.5(7) . .
N2 C10 H10A 109.3 . .
C9 C10 H10A 109.3 . .
N2 C10 H10B 109.3 . .
C9 C10 H10B 109.3 . .
H10A C10 H10B 108.0 . .
C12 C11 C15 108.2(7) . .
C12 C11 C16 124.5(8) . .
C15 C11 C16 127.3(8) . .
C12 C11 Ir1 70.7(4) . .
C15 C11 Ir1 69.8(4) . .
C16 C11 Ir1 122.7(6) . .
C11 C12 C13 107.3(7) . .
C11 C12 C17 126.0(7) . .
C13 C12 C17 126.5(7) . .
C11 C12 Ir1 70.1(4) . .
C13 C12 Ir1 70.4(4) . .
C17 C12 Ir1 129.2(6) . .
C14 C13 C12 108.1(7) . .
C14 C13 C18 125.5(8) . .
C12 C13 C18 126.4(8) . .
C14 C13 Ir1 70.2(5) . .
C12 C13 Ir1 70.1(4) . .
C18 C13 Ir1 123.3(6) . .
C15 C14 C13 107.6(8) . .
C15 C14 C19 128.0(9) . .
C13 C14 C19 124.3(8) . .
C15 C14 Ir1 69.8(5) . .
C13 C14 Ir1 70.5(5) . .
C19 C14 Ir1 126.9(7) . .
C14 C15 C11 108.9(7) . .
C14 C15 C20 125.7(8) . .
C11 C15 C20 125.4(7) . .
C14 C15 Ir1 71.4(5) . .
C11 C15 Ir1 70.8(5) . .
C20 C15 Ir1 125.2(6) . .
C11 C16 H16A 109.5 . .
C11 C16 H16B 109.5 . .
H16A C16 H16B 109.5 . .
C11 C16 H16C 109.5 . .
H16A C16 H16C 109.5 . .
H16B C16 H16C 109.5 . .
C12 C17 H17A 109.5 . .
C12 C17 H17B 109.5 . .
H17A C17 H17B 109.5 . .
C12 C17 H17C 109.5 . .
H17A C17 H17C 109.5 . .
H17B C17 H17C 109.5 . .
C13 C18 H18A 109.5 . .
C13 C18 H18B 109.5 . .
H18A C18 H18B 109.5 . .
C13 C18 H18C 109.5 . .
H18A C18 H18C 109.5 . .
H18B C18 H18C 109.5 . .
C14 C19 H19A 109.5 . .
C14 C19 H19B 109.5 . .
H19A C19 H19B 109.5 . .
C14 C19 H19C 109.5 . .
H19A C19 H19C 109.5 . .
H19B C19 H19C 109.5 . .
C15 C20 H20A 109.5 . .
C15 C20 H20B 109.5 . .
H20A C20 H20B 109.5 . .
C15 C20 H20C 109.5 . .
H20A C20 H20C 109.5 . .
H20B C20 H20C 109.5 . .

loop_
_geom_bond_atom_site_label_1
_geom_bond_atom_site_label_2
_geom_bond_distance
_geom_bond_site_symmetry_2
Ir1 O2 2.092(5) .
Ir1 O1 2.115(5) .
Ir1 N1 2.127(7) 2_765
Ir1 C15 2.152(8) .
Ir1 C11 2.165(8) .
Ir1 C12 2.172(7) .
Ir1 C14 2.173(8) .
Ir1 C13 2.177(8) .
O1 C1 1.286(9) .
O2 C2 1.310(10) .
O3 C9 1.409(9) .
O3 C8 1.423(11) .
N1 C1 1.355(10) .
N1 C5 1.369(10) .
N1 Ir1 2.127(7) 3_675
N2 C10 1.460(11) .
N2 C7 1.471(10) .
N2 C6 1.472(11) .
C1 C2 1.442(11) .
C2 C3 1.394(12) .
C3 C4 1.420(11) .
C3 C6 1.514(11) .
C4 C5 1.352(11) .
C4 H4 0.9500 .
C5 H5 0.9500 .
C6 H6A 0.9900 .
C6 H6B 0.9900 .
C7 C8 1.495(12) .
C7 H7A 0.9900 .
C7 H7B 0.9900 .
C8 H8A 0.9900 .
C8 H8B 0.9900 .
C9 C10 1.497(12) .
C9 H9A 0.9900 .
C9 H9B 0.9900 .
C10 H10A 0.9900 .
C10 H10B 0.9900 .
C11 C12 1.453(12) .
C11 C15 1.456(12) .
C11 C16 1.482(12) .
C12 C13 1.467(11) .
C12 C17 1.492(11) .
C13 C14 1.464(13) .
C13 C18 1.493(12) .
C14 C15 1.438(12) .
C14 C19 1.473(13) .
C15 C20 1.479(11) .
C16 H16A 0.9800 .
C16 H16B 0.9800 .
C16 H16C 0.9800 .
C17 H17A 0.9800 .
C17 H17B 0.9800 .
C17 H17C 0.9800 .
C18 H18A 0.9800 .
C18 H18B 0.9800 .
C18 H18C 0.9800 .
C19 H19A 0.9800 .
C19 H19B 0.9800 .
C19 H19C 0.9800 .
C20 H20A 0.9800 .
C20 H20B 0.9800 .
C20 H20C 0.9800 .

loop_
_geom_torsion_atom_site_label_1
_geom_torsion_atom_site_label_2
_geom_torsion_atom_site_label_3
_geom_torsion_atom_site_label_4
_geom_torsion
_geom_torsion_site_symmetry_1
O2 Ir1 O1 C1 9.4(5) .
N1 Ir1 O1 C1 -74.3(6) 2_765
C15 Ir1 O1 C1 165.5(5) .
C11 Ir1 O1 C1 -168.0(6) .
C12 Ir1 O1 C1 140.7(10) .
C14 Ir1 O1 C1 126.0(6) .
C13 Ir1 O1 C1 98.4(6) .
O1 Ir1 O2 C2 -8.8(5) .
N1 Ir1 O2 C2 79.5(5) 2_765
C15 Ir1 O2 C2 -100.6(8) .
C11 Ir1 O2 C2 167.6(6) .
C12 Ir1 O2 C2 -177.4(5) .
C14 Ir1 O2 C2 -104.3(6) .
C13 Ir1 O2 C2 -139.3(6) .
Ir1 O1 C1 N1 174.8(6) .
Ir1 O1 C1 C2 -8.7(9) .
C5 N1 C1 O1 177.8(7) .
Ir1 N1 C1 O1 2.2(11) 3_675
C5 N1 C1 C2 1.4(12) .
Ir1 N1 C1 C2 -174.2(6) 3_675
Ir1 O2 C2 C3 -172.6(6) .
Ir1 O2 C2 C1 7.2(9) .
O1 C1 C2 O2 1.2(12) .
N1 C1 C2 O2 177.6(7) .
O1 C1 C2 C3 -179.0(8) .
N1 C1 C2 C3 -2.6(12) .
O2 C2 C3 C4 -177.7(7) .
C1 C2 C3 C4 2.5(11) .
O2 C2 C3 C6 3.1(12) .
C1 C2 C3 C6 -176.7(8) .
C2 C3 C4 C5 -1.3(12) .
C6 C3 C4 C5 177.8(8) .
C3 C4 C5 N1 0.1(13) .
C1 N1 C5 C4 -0.2(12) .
Ir1 N1 C5 C4 175.8(6) 3_675
C10 N2 C6 C3 -62.1(9) .
C7 N2 C6 C3 179.2(7) .
C2 C3 C6 N2 112.1(8) .
C4 C3 C6 N2 -67.1(10) .
C10 N2 C7 C8 55.2(9) .
C6 N2 C7 C8 175.9(7) .
C9 O3 C8 C7 57.7(9) .
N2 C7 C8 O3 -57.6(10) .
C8 O3 C9 C10 -57.8(9) .
C7 N2 C10 C9 -56.2(9) .
C6 N2 C10 C9 -175.9(7) .
O3 C9 C10 N2 59.2(10) .
O2 Ir1 C11 C12 22.5(8) .
O1 Ir1 C11 C12 -162.3(4) .
N1 Ir1 C11 C12 107.3(4) 2_765
C15 Ir1 C11 C12 -118.7(7) .
C14 Ir1 C11 C12 -81.6(5) .
C13 Ir1 C11 C12 -38.2(5) .
O2 Ir1 C11 C15 141.3(5) .
O1 Ir1 C11 C15 -43.6(6) .
N1 Ir1 C11 C15 -133.9(5) 2_765
C12 Ir1 C11 C15 118.7(7) .
C14 Ir1 C11 C15 37.2(5) .
C13 Ir1 C11 C15 80.5(5) .
O2 Ir1 C11 C16 -96.7(8) .
O1 Ir1 C11 C16 78.5(8) .
N1 Ir1 C11 C16 -11.9(8) 2_765
C15 Ir1 C11 C16 122.1(9) .
C12 Ir1 C11 C16 -119.2(9) .
C14 Ir1 C11 C16 159.2(9) .
C13 Ir1 C11 C16 -157.4(9) .
C15 C11 C12 C13 1.0(9) .
C16 C11 C12 C13 178.0(8) .
Ir1 C11 C12 C13 61.0(5) .
C15 C11 C12 C17 175.4(8) .
C16 C11 C12 C17 -7.6(14) .
Ir1 C11 C12 C17 -124.6(8) .
C15 C11 C12 Ir1 -60.0(6) .
C16 C11 C12 Ir1 117.0(8) .
O2 Ir1 C12 C11 -167.5(5) .
O1 Ir1 C12 C11 64.3(12) .
N1 Ir1 C12 C11 -79.4(5) 2_765
C15 Ir1 C12 C11 37.5(5) .
C14 Ir1 C12 C11 80.2(5) .
C13 Ir1 C12 C11 117.6(7) .
O2 Ir1 C12 C13 74.9(5) .
O1 Ir1 C12 C13 -53.3(12) .
N1 Ir1 C12 C13 163.0(5) 2_765
C15 Ir1 C12 C13 -80.0(5) .
C11 Ir1 C12 C13 -117.6(7) .
C14 Ir1 C12 C13 -37.4(5) .
O2 Ir1 C12 C17 -46.7(8) .
O1 Ir1 C12 C17 -174.9(8) .
N1 Ir1 C12 C17 41.4(8) 2_765
C15 Ir1 C12 C17 158.4(8) .
C11 Ir1 C12 C17 120.8(9) .
C14 Ir1 C12 C17 -159.0(8) .
C13 Ir1 C12 C17 -121.6(9) .
C11 C12 C13 C14 -0.6(9) .
C17 C12 C13 C14 -175.0(8) .
Ir1 C12 C13 C14 60.2(6) .
C11 C12 C13 C18 -178.2(8) .
C17 C12 C13 C18 7.5(14) .
Ir1 C12 C13 C18 -117.3(9) .
C11 C12 C13 Ir1 -60.8(5) .
C17 C12 C13 Ir1 124.8(9) .
O2 Ir1 C13 C14 126.8(5) .
O1 Ir1 C13 C14 46.1(6) .
N1 Ir1 C13 C14 -145.8(5) 2_765
C15 Ir1 C13 C14 -37.4(5) .
C11 Ir1 C13 C14 -80.8(6) .
C12 Ir1 C13 C14 -118.8(7) .
O2 Ir1 C13 C12 -114.4(5) .
O1 Ir1 C13 C12 164.8(4) .
N1 Ir1 C13 C12 -27.0(7) 2_765
C15 Ir1 C13 C12 81.4(5) .
C11 Ir1 C13 C12 37.9(5) .
C14 Ir1 C13 C12 118.8(7) .
O2 Ir1 C13 C18 6.7(8) .
O1 Ir1 C13 C18 -74.0(9) .
N1 Ir1 C13 C18 94.1(9) 2_765
C15 Ir1 C13 C18 -157.5(9) .
C11 Ir1 C13 C18 159.1(9) .
C12 Ir1 C13 C18 121.1(10) .
C14 Ir1 C13 C18 -120.1(10) .
C12 C13 C14 C15 0.0(9) .
C18 C13 C14 C15 177.6(8) .
Ir1 C13 C14 C15 60.2(6) .
C12 C13 C14 C19 177.9(8) .
C18 C13 C14 C19 -4.6(14) .
Ir1 C13 C14 C19 -122.0(9) .
C12 C13 C14 Ir1 -60.1(5) .
C18 C13 C14 Ir1 117.4(9) .
O2 Ir1 C14 C15 177.7(4) .
O1 Ir1 C14 C15 95.3(5) .
N1 Ir1 C14 C15 -12.7(12) 2_765
C11 Ir1 C14 C15 -37.7(5) .
C12 Ir1 C14 C15 -80.8(5) .
C13 Ir1 C14 C15 -118.2(7) .
O2 Ir1 C14 C13 -64.1(6) .
O1 Ir1 C14 C13 -146.5(5) .
N1 Ir1 C14 C13 105.6(9) 2_765
C15 Ir1 C14 C13 118.2(7) .
C11 Ir1 C14 C13 80.5(5) .
C12 Ir1 C14 C13 37.5(5) .
O2 Ir1 C14 C19 54.8(9) .
O1 Ir1 C14 C19 -27.6(8) .
N1 Ir1 C14 C19 -135.6(8) 2_765
C15 Ir1 C14 C19 -122.9(10) .
C11 Ir1 C14 C19 -160.6(9) .
C12 Ir1 C14 C19 156.3(9) .
C13 Ir1 C14 C19 118.8(11) .
C13 C14 C15 C11 0.6(10) .
C19 C14 C15 C11 -177.1(9) .
Ir1 C14 C15 C11 61.2(6) .
C13 C14 C15 C20 178.9(8) .
C19 C14 C15 C20 1.2(15) .
Ir1 C14 C15 C20 -120.5(8) .
C13 C14 C15 Ir1 -60.6(6) .
C19 C14 C15 Ir1 121.7(10) .
C12 C11 C15 C14 -1.0(9) .
C16 C11 C15 C14 -177.8(8) .
Ir1 C11 C15 C14 -61.6(6) .
C12 C11 C15 C20 -179.4(8) .
C16 C11 C15 C20 3.8(14) .
Ir1 C11 C15 C20 120.1(8) .
C12 C11 C15 Ir1 60.6(6) .
C16 C11 C15 Ir1 -116.3(9) .
O2 Ir1 C15 C14 -5.2(9) .
O1 Ir1 C15 C14 -92.2(5) .
N1 Ir1 C15 C14 174.7(5) 2_765
C11 Ir1 C15 C14 118.6(7) .
C12 Ir1 C15 C14 81.3(5) .
C13 Ir1 C15 C14 37.9(5) .
O2 Ir1 C15 C11 -123.8(6) .
O1 Ir1 C15 C11 149.2(4) .
N1 Ir1 C15 C11 56.1(6) 2_765
C12 Ir1 C15 C11 -37.3(5) .
C14 Ir1 C15 C11 -118.6(7) .
C13 Ir1 C15 C11 -80.7(5) .
O2 Ir1 C15 C20 115.9(8) .
O1 Ir1 C15 C20 28.9(7) .
N1 Ir1 C15 C20 -64.2(8) 2_765
C11 Ir1 C15 C20 -120.3(9) .
C12 Ir1 C15 C20 -157.6(8) .
C14 Ir1 C15 C20 121.1(9) .
C13 Ir1 C15 C20 159.0(8) .
